data_7024103
loop_
_publ_author_name
'Watanabe, Takahito'
'Ishida, Yutaka'
'Matsuo, Tsukasa'
'Kawaguchi, Hiroyuki'

_publ_section_title
;
 Syntheses and structures of zirconium(IV) complexes supported by
 2,6-di-adamantylaryloxide ligands and formation of arene-bridged
 dizirconium complexes with an inverse sandwich structure.
;
_journal_issue 2
_journal_name_full 'Dalton transactions (Cambridge, England : 2003)'
_journal_page_first 484
_journal_page_last 491
_journal_paper_doi 10.1039/b911082h
_journal_volume 39
_journal_year 2010
_chemical_formula_moiety 'C68 H84 O2 Zr, C6 H14'
_chemical_formula_sum 'C74 H98 O2 Zr'
_chemical_formula_weight 1110.74
_chemical_name_systematic
;
?
;
_space_group_IT_number 2
_symmetry_cell_setting triclinic
_symmetry_space_group_name_Hall '-P 1'
_symmetry_space_group_name_H-M 'P -1'
_atom_sites_solution_hydrogens geom
_atom_sites_solution_primary direct
_atom_sites_solution_secondary difmap
_audit_creation_method SHELXL-97
_cell_angle_alpha 70.337(18)
_cell_angle_beta 76.384(18)
_cell_angle_gamma 71.853(18)
_cell_formula_units_Z 2
_cell_length_a 11.234(4)
_cell_length_b 14.511(4)
_cell_length_c 20.732(7)
_cell_measurement_reflns_used 7985
_cell_measurement_temperature 173(2)
_cell_measurement_theta_max 27.4835
_cell_measurement_theta_min 3.0088
_cell_volume 2991.9(17)
_computing_cell_refinement 'CrystalClear (Rigaku Corp., 2000)'
_computing_data_collection 'CrystalClear (Rigaku Corp., 2000)'
_computing_data_reduction 'CrystalClear (Rigaku Corp., 2000)'
_computing_structure_refinement 'SHELXL-97 (Sheldrick, 1997)'
_computing_structure_solution 'SHELXS-97 (Sheldrick, 1997)'
_diffrn_ambient_temperature 173(2)
_diffrn_detector_area_resol_mean 14.6199
_diffrn_measured_fraction_theta_full 0.957
_diffrn_measured_fraction_theta_max 0.957
_diffrn_measurement_device_type 'Mercury CCD (2x2 bin mode)'
_diffrn_measurement_method dtintegrate.ref
_diffrn_radiation_monochromator 'Graphite Monochromator'
_diffrn_radiation_source 'Rotating Anode'
_diffrn_radiation_type 'Mo K\a'
_diffrn_radiation_wavelength 0.71070
_diffrn_reflns_av_R_equivalents 0.0400
_diffrn_reflns_av_sigmaI/netI 0.0645
_diffrn_reflns_limit_h_max 14
_diffrn_reflns_limit_h_min -14
_diffrn_reflns_limit_k_max 17
_diffrn_reflns_limit_k_min -18
_diffrn_reflns_limit_l_max 26
_diffrn_reflns_limit_l_min -22
_diffrn_reflns_number 23883
_diffrn_reflns_theta_full 27.48
_diffrn_reflns_theta_max 27.48
_diffrn_reflns_theta_min 3.01
_exptl_absorpt_coefficient_mu 0.230
_exptl_absorpt_correction_T_max 0.9773
_exptl_absorpt_correction_T_min 0.9511
_exptl_absorpt_correction_type multi-scan
_exptl_absorpt_process_details 'Jacobson, R. (1998) Private communication'
_exptl_crystal_colour Colorless
_exptl_crystal_density_diffrn 1.233
_exptl_crystal_density_method 'not measured'
_exptl_crystal_description Block
_exptl_crystal_F_000 1196
_exptl_crystal_size_max 0.22
_exptl_crystal_size_mid 0.13
_exptl_crystal_size_min 0.10
_refine_diff_density_max 0.798
_refine_diff_density_min -0.614
_refine_diff_density_rms 0.074
_refine_ls_extinction_method none
_refine_ls_goodness_of_fit_ref 1.083
_refine_ls_hydrogen_treatment constr
_refine_ls_matrix_type full
_refine_ls_number_parameters 779
_refine_ls_number_reflns 13133
_refine_ls_number_restraints 0
_refine_ls_restrained_S_all 1.083
_refine_ls_R_factor_all 0.0863
_refine_ls_R_factor_gt 0.0662
_refine_ls_shift/su_max 0.002
_refine_ls_shift/su_mean 0.000
_refine_ls_structure_factor_coef Fsqd
_refine_ls_weighting_details 'calc w=1/[\s^2^(Fo^2^)+(0.0779P)^2^+2.3491P] where P=(Fo^2^+2Fc^2^)/3'
_refine_ls_weighting_scheme calc
_refine_ls_wR_factor_gt 0.1526
_refine_ls_wR_factor_ref 0.1628
_reflns_number_gt 10835
_reflns_number_total 13133
_reflns_threshold_expression >2sigma(I)
_cod_data_source_file b911082h.txt
_cod_data_source_block Zr(CH2Ph)2[OAr(Me)]2
_cod_original_cell_volume 2991.9(16)
_cod_original_sg_symbol_H-M P-1
_cod_database_code 7024103

loop_
_symmetry_equiv_pos_as_xyz
'x, y, z'
'-x, -y, -z'

loop_
_atom_site_label
_atom_site_type_symbol
_atom_site_fract_x
_atom_site_fract_y
_atom_site_fract_z
_atom_site_U_iso_or_equiv
_atom_site_adp_type
_atom_site_occupancy
_atom_site_symmetry_multiplicity
_atom_site_calc_flag
_atom_site_refinement_flags
_atom_site_disorder_assembly
_atom_site_disorder_group
Zr1 Zr 0.51081(3) 0.68158(2) 0.736234(15) 0.02333(10) Uani 1 1 d . . .
O1 O 0.51714(18) 0.60637(14) 0.67384(10) 0.0228(4) Uani 1 1 d . . .
O2 O 0.34785(18) 0.74793(15) 0.77751(10) 0.0237(4) Uani 1 1 d . . .
C1 C 0.6122(3) 0.5797(3) 0.82736(17) 0.0342(7) Uani 1 1 d . . .
H1 H 0.5726 0.5227 0.8521 0.041 Uiso 1 1 calc R . .
H2 H 0.7020 0.5514 0.8106 0.041 Uiso 1 1 calc R . .
C2 C 0.6046(3) 0.6384(2) 0.87533(17) 0.0315(7) Uani 1 1 d . . .
C3 C 0.5098(4) 0.6434(3) 0.9312(2) 0.0507(10) Uani 1 1 d . . .
H3 H 0.4485 0.6060 0.9413 0.061 Uiso 1 1 calc R . .
C4 C 0.5039(4) 0.7041(4) 0.9733(2) 0.0631(13) Uani 1 1 d . . .
H4 H 0.4380 0.7077 1.0114 0.076 Uiso 1 1 calc R . .
C5 C 0.5922(5) 0.7578(3) 0.9596(3) 0.0591(12) Uani 1 1 d . . .
H5 H 0.5874 0.7984 0.9883 0.071 Uiso 1 1 calc R . .
C6 C 0.6863(5) 0.7534(3) 0.9055(2) 0.0600(12) Uani 1 1 d . . .
H6 H 0.7480 0.7903 0.8963 0.072 Uiso 1 1 calc R . .
C7 C 0.6925(4) 0.6951(3) 0.8636(2) 0.0471(9) Uani 1 1 d . . .
H7 H 0.7585 0.6932 0.8254 0.057 Uiso 1 1 calc R . .
C8 C 0.6324(3) 0.7916(2) 0.67786(17) 0.0308(7) Uani 1 1 d . . .
H8 H 0.5806 0.8540 0.6494 0.037 Uiso 1 1 calc R . .
H9 H 0.6639 0.8102 0.7113 0.037 Uiso 1 1 calc R . .
C9 C 0.7419(3) 0.7453(2) 0.63217(17) 0.0292(6) Uani 1 1 d . . .
C10 C 0.7420(3) 0.7695(3) 0.56102(17) 0.0336(7) Uani 1 1 d . . .
H10 H 0.6726 0.8191 0.5407 0.040 Uiso 1 1 calc R . .
C11 C 0.8413(3) 0.7226(3) 0.51946(18) 0.0400(8) Uani 1 1 d . . .
H11 H 0.8393 0.7402 0.4712 0.048 Uiso 1 1 calc R . .
C12 C 0.9434(3) 0.6503(3) 0.54786(19) 0.0404(8) Uani 1 1 d . . .
H12 H 1.0108 0.6173 0.5195 0.048 Uiso 1 1 calc R . .
C13 C 0.9462(3) 0.6267(3) 0.61777(19) 0.0384(8) Uani 1 1 d . . .
H13 H 1.0167 0.5782 0.6375 0.046 Uiso 1 1 calc R . .
C14 C 0.8467(3) 0.6733(3) 0.65951(18) 0.0340(7) Uani 1 1 d . . .
H14 H 0.8500 0.6559 0.7076 0.041 Uiso 1 1 calc R . .
C15 C 0.4700(3) 0.5606(2) 0.64046(14) 0.0212(5) Uani 1 1 d . . .
C16 C 0.5220(3) 0.4548(2) 0.64860(15) 0.0230(6) Uani 1 1 d . . .
C17 C 0.4570(3) 0.4063(2) 0.62594(16) 0.0272(6) Uani 1 1 d . . .
H15 H 0.4871 0.3353 0.6328 0.033 Uiso 1 1 calc R . .
C18 C 0.3496(3) 0.4579(2) 0.59365(16) 0.0279(6) Uani 1 1 d . . .
C19 C 0.3126(3) 0.5622(2) 0.57953(16) 0.0264(6) Uani 1 1 d . . .
H16 H 0.2438 0.5984 0.5542 0.032 Uiso 1 1 calc R . .
C20 C 0.3714(3) 0.6170(2) 0.60069(15) 0.0229(6) Uani 1 1 d . . .
C21 C 0.6476(3) 0.3951(2) 0.67736(15) 0.0231(6) Uani 1 1 d . . .
C22 C 0.7534(3) 0.4471(2) 0.63323(18) 0.0328(7) Uani 1 1 d . . .
H17 H 0.7604 0.4496 0.5842 0.039 Uiso 1 1 calc R . .
H18 H 0.7314 0.5174 0.6359 0.039 Uiso 1 1 calc R . .
C23 C 0.6406(3) 0.3851(2) 0.75398(16) 0.0311(7) Uani 1 1 d . . .
H19 H 0.5769 0.3476 0.7819 0.037 Uiso 1 1 calc R . .
H20 H 0.6134 0.4532 0.7610 0.037 Uiso 1 1 calc R . .
C24 C 0.6882(3) 0.2858(2) 0.67114(19) 0.0348(7) Uani 1 1 d . . .
H21 H 0.6236 0.2494 0.6995 0.042 Uiso 1 1 calc R . .
H22 H 0.6931 0.2881 0.6223 0.042 Uiso 1 1 calc R . .
C25 C 0.8814(3) 0.3886(3) 0.6594(2) 0.0420(8) Uani 1 1 d . . .
H23 H 0.9478 0.4243 0.6311 0.050 Uiso 1 1 calc R . .
C26 C 0.7702(3) 0.3289(3) 0.77863(18) 0.0392(8) Uani 1 1 d . . .
H24 H 0.7639 0.3255 0.8283 0.047 Uiso 1 1 calc R . .
C27 C 0.8173(3) 0.2283(2) 0.69542(19) 0.0380(8) Uani 1 1 d . . .
H25 H 0.8408 0.1585 0.6904 0.046 Uiso 1 1 calc R . .
C28 C 0.8708(3) 0.3840(3) 0.7348(2) 0.0459(9) Uani 1 1 d . . .
H26 H 0.8475 0.4534 0.7393 0.055 Uiso 1 1 calc R . .
H27 H 0.9535 0.3478 0.7513 0.055 Uiso 1 1 calc R . .
C29 C 0.8077(3) 0.2213(3) 0.77149(19) 0.0419(8) Uani 1 1 d . . .
H28 H 0.8902 0.1837 0.7879 0.050 Uiso 1 1 calc R . .
H29 H 0.7433 0.1847 0.7999 0.050 Uiso 1 1 calc R . .
C30 C 0.9185(3) 0.2819(3) 0.6523(2) 0.0444(9) Uani 1 1 d . . .
H30 H 0.9266 0.2847 0.6031 0.053 Uiso 1 1 calc R . .
H31 H 1.0012 0.2444 0.6684 0.053 Uiso 1 1 calc R . .
C31 C 0.2785(4) 0.4032(3) 0.5721(2) 0.0419(8) Uani 1 1 d . . .
H32 H 0.3078 0.4057 0.5233 0.063 Uiso 1 1 calc R . .
H33 H 0.1877 0.4358 0.5784 0.063 Uiso 1 1 calc R . .
H34 H 0.2939 0.3325 0.6006 0.063 Uiso 1 1 calc R . .
C32 C 0.3294(3) 0.7331(2) 0.57010(14) 0.0223(6) Uani 1 1 d . . .
C33 C 0.3883(3) 0.7973(2) 0.59325(16) 0.0301(6) Uani 1 1 d . . .
H35 H 0.4818 0.7735 0.5849 0.036 Uiso 1 1 calc R . .
H36 H 0.3619 0.7884 0.6436 0.036 Uiso 1 1 calc R . .
C34 C 0.1839(3) 0.7741(2) 0.58471(17) 0.0320(7) Uani 1 1 d . . .
H37 H 0.1418 0.7351 0.5704 0.038 Uiso 1 1 calc R . .
H38 H 0.1573 0.7651 0.6350 0.038 Uiso 1 1 calc R . .
C35 C 0.3701(3) 0.7533(2) 0.49143(16) 0.0324(7) Uani 1 1 d . . .
H39 H 0.3344 0.7128 0.4745 0.039 Uiso 1 1 calc R . .
H40 H 0.4635 0.7312 0.4815 0.039 Uiso 1 1 calc R . .
C36 C 0.3471(4) 0.9115(2) 0.55353(18) 0.0372(8) Uani 1 1 d . . .
H41 H 0.3874 0.9512 0.5692 0.045 Uiso 1 1 calc R . .
C37 C 0.1426(3) 0.8865(3) 0.54546(19) 0.0397(8) Uani 1 1 d . . .
H42 H 0.0483 0.9107 0.5552 0.048 Uiso 1 1 calc R . .
C38 C 0.3253(4) 0.8662(3) 0.45220(17) 0.0393(8) Uani 1 1 d . . .
H43 H 0.3512 0.8761 0.4013 0.047 Uiso 1 1 calc R . .
C39 C 0.3882(4) 0.9248(3) 0.47649(18) 0.0414(8) Uani 1 1 d . . .
H44 H 0.4813 0.9001 0.4669 0.050 Uiso 1 1 calc R . .
H45 H 0.3642 0.9975 0.4509 0.050 Uiso 1 1 calc R . .
C40 C 0.2035(4) 0.9470(3) 0.5690(2) 0.0443(9) Uani 1 1 d . . .
H46 H 0.1773 0.9380 0.6193 0.053 Uiso 1 1 calc R . .
H47 H 0.1751 1.0198 0.5446 0.053 Uiso 1 1 calc R . .
C41 C 0.1828(3) 0.8995(3) 0.46827(19) 0.0419(8) Uani 1 1 d . . .
H48 H 0.1441 0.8586 0.4534 0.050 Uiso 1 1 calc R . .
H49 H 0.1526 0.9714 0.4423 0.050 Uiso 1 1 calc R . .
C42 C 0.2194(3) 0.7911(2) 0.78106(14) 0.0226(6) Uani 1 1 d . . .
C43 C 0.1743(3) 0.8967(2) 0.77324(16) 0.0262(6) Uani 1 1 d . A .
C44 C 0.0493(3) 0.9407(2) 0.76144(19) 0.0343(7) Uani 1 1 d . . .
H50 H 0.0178 1.0117 0.7541 0.041 Uiso 1 1 calc R . .
C45 C -0.0319(3) 0.8868(2) 0.75975(18) 0.0341(7) Uani 1 1 d . . .
C46 C 0.0127(3) 0.7829(2) 0.77615(17) 0.0306(7) Uani 1 1 d . . .
H51 H -0.0437 0.7445 0.7784 0.037 Uiso 1 1 calc R . .
C47 C 0.1360(3) 0.7306(2) 0.78967(15) 0.0243(6) Uani 1 1 d . . .
C48 C 0.2533(3) 0.9651(2) 0.77599(16) 0.0259(6) Uani 1 1 d . . .
C49 C 0.3115(6) 0.9172(4) 0.8446(3) 0.0228(12) Uani 0.50 1 d P A 1
H52 H 0.2431 0.9143 0.8847 0.027 Uiso 0.50 1 calc PR A 1
H53 H 0.3631 0.8474 0.8468 0.027 Uiso 0.50 1 calc PR A 1
C50 C 0.1665(11) 1.0709(8) 0.7807(6) 0.040(3) Uani 0.50 1 d P A 1
H54 H 0.1211 1.1038 0.7400 0.048 Uiso 0.50 1 calc PR A 1
H55 H 0.1027 1.0624 0.8229 0.048 Uiso 0.50 1 calc PR A 1
C51 C 0.3521(8) 0.9765(6) 0.7153(4) 0.0332(16) Uani 0.50 1 d P A 1
H56 H 0.3124 1.0081 0.6725 0.040 Uiso 0.50 1 calc PR A 1
H57 H 0.4074 0.9091 0.7134 0.040 Uiso 0.50 1 calc PR A 1
C52 C 0.3950(7) 0.9824(5) 0.8468(5) 0.0280(14) Uani 0.50 1 d P A 1
H58 H 0.4384 0.9496 0.8889 0.034 Uiso 0.50 1 calc PR A 1
C53 C 0.2457(16) 1.1373(11) 0.7831(7) 0.037(3) Uani 0.50 1 d P A 1
H59 H 0.1902 1.2060 0.7837 0.045 Uiso 0.50 1 calc PR A 1
C54 C 0.4317(11) 1.0425(8) 0.7194(5) 0.0413(18) Uani 0.50 1 d P A 1
H60 H 0.5003 1.0486 0.6787 0.050 Uiso 0.50 1 calc PR A 1
C55 C 0.4880(12) 0.9970(8) 0.7855(7) 0.035(2) Uani 0.50 1 d P A 1
H61 H 0.5481 0.9309 0.7846 0.043 Uiso 0.50 1 calc PR A 1
H62 H 0.5366 1.0417 0.7882 0.043 Uiso 0.50 1 calc PR A 1
C56 C 0.3069(10) 1.0872(9) 0.8504(7) 0.040(3) Uani 0.50 1 d P A 1
H63 H 0.3563 1.1302 0.8546 0.048 Uiso 0.50 1 calc PR A 1
H64 H 0.2404 1.0791 0.8912 0.048 Uiso 0.50 1 calc PR A 1
C57 C 0.3473(13) 1.1464(9) 0.7210(6) 0.048(2) Uani 0.50 1 d P A 1
H65 H 0.3988 1.1894 0.7231 0.058 Uiso 0.50 1 calc PR A 1
H66 H 0.3078 1.1790 0.6782 0.058 Uiso 0.50 1 calc PR A 1
C58 C 0.3792(9) 0.9131(6) 0.8088(5) 0.051(2) Uani 0.50 1 d P A 2
H67 H 0.3582 0.8734 0.8572 0.061 Uiso 0.50 1 calc PR A 2
H68 H 0.4349 0.8650 0.7832 0.061 Uiso 0.50 1 calc PR A 2
C59 C 0.1751(10) 1.0436(9) 0.8117(6) 0.047(3) Uani 0.50 1 d P A 2
H69 H 0.1467 1.0088 0.8603 0.056 Uiso 0.50 1 calc PR A 2
H70 H 0.0986 1.0808 0.7891 0.056 Uiso 0.50 1 calc PR A 2
C60 C 0.3018(8) 1.0263(7) 0.7000(4) 0.0363(17) Uani 0.50 1 d P A 2
H71 H 0.3591 0.9782 0.6749 0.044 Uiso 0.50 1 calc PR A 2
H72 H 0.2286 1.0640 0.6747 0.044 Uiso 0.50 1 calc PR A 2
C61 C 0.4518(16) 0.9847(10) 0.8085(9) 0.063(5) Uani 0.50 1 d P A 2
H73 H 0.5287 0.9465 0.8315 0.075 Uiso 0.50 1 calc PR A 2
C62 C 0.2443(15) 1.1217(13) 0.8115(7) 0.038(3) Uani 0.50 1 d P A 2
H74 H 0.1860 1.1707 0.8364 0.046 Uiso 0.50 1 calc PR A 2
C63 C 0.3718(11) 1.1003(11) 0.7012(4) 0.041(2) Uani 0.50 1 d P A 2
H75 H 0.3996 1.1378 0.6526 0.050 Uiso 0.50 1 calc PR A 2
C64 C 0.4878(9) 1.0441(8) 0.7377(8) 0.051(3) Uani 0.50 1 d P A 2
H76 H 0.5479 0.9986 0.7114 0.061 Uiso 0.50 1 calc PR A 2
H77 H 0.5309 1.0934 0.7389 0.061 Uiso 0.50 1 calc PR A 2
C65 C 0.3610(14) 1.0642(12) 0.8482(6) 0.060(4) Uani 0.50 1 d P A 2
H78 H 0.3343 1.0282 0.8969 0.072 Uiso 0.50 1 calc PR A 2
H79 H 0.4068 1.1124 0.8483 0.072 Uiso 0.50 1 calc PR A 2
C66 C 0.2835(11) 1.1765(8) 0.7390(8) 0.045(2) Uani 0.50 1 d P A 2
H80 H 0.3279 1.2262 0.7380 0.054 Uiso 0.50 1 calc PR A 2
H81 H 0.2079 1.2136 0.7155 0.054 Uiso 0.50 1 calc PR A 2
C67 C -0.1647(3) 0.9381(3) 0.7417(2) 0.0493(10) Uani 1 1 d . . .
H82 H -0.2107 0.8868 0.7503 0.074 Uiso 1 1 calc R . .
H83 H -0.1598 0.9771 0.6927 0.074 Uiso 1 1 calc R . .
H84 H -0.2094 0.9837 0.7704 0.074 Uiso 1 1 calc R . .
C68 C 0.1613(3) 0.6143(2) 0.81574(15) 0.0233(6) Uani 1 1 d . . .
C69 C 0.1382(3) 0.5724(2) 0.76153(16) 0.0313(7) Uani 1 1 d . . .
H85 H 0.0532 0.6085 0.7480 0.038 Uiso 1 1 calc R . .
H86 H 0.2018 0.5846 0.7196 0.038 Uiso 1 1 calc R . .
C70 C 0.2938(3) 0.5544(2) 0.83518(17) 0.0302(7) Uani 1 1 d . . .
H87 H 0.3118 0.5790 0.8701 0.036 Uiso 1 1 calc R . .
H88 H 0.3581 0.5665 0.7936 0.036 Uiso 1 1 calc R . .
C71 C 0.0650(3) 0.5889(2) 0.88219(17) 0.0317(7) Uani 1 1 d . . .
H89 H 0.0810 0.6125 0.9182 0.038 Uiso 1 1 calc R . .
H90 H -0.0218 0.6255 0.8718 0.038 Uiso 1 1 calc R . .
C72 C 0.1475(3) 0.4580(3) 0.79074(18) 0.0349(7) Uani 1 1 d . . .
H91 H 0.1320 0.4330 0.7548 0.042 Uiso 1 1 calc R . .
C73 C 0.3040(3) 0.4397(2) 0.86462(18) 0.0353(7) Uani 1 1 d . . .
H92 H 0.3907 0.4032 0.8769 0.042 Uiso 1 1 calc R . .
C74 C 0.0743(3) 0.4753(3) 0.91010(18) 0.0374(8) Uani 1 1 d . . .
H93 H 0.0095 0.4625 0.9522 0.045 Uiso 1 1 calc R . .
C75 C 0.0481(3) 0.4396(3) 0.85431(19) 0.0396(8) Uani 1 1 d . . .
H94 H 0.0509 0.3667 0.8722 0.048 Uiso 1 1 calc R . .
H95 H -0.0373 0.4772 0.8419 0.048 Uiso 1 1 calc R . .
C76 C 0.2791(3) 0.4024(3) 0.80984(18) 0.0373(8) Uani 1 1 d . . .
H96 H 0.3433 0.4142 0.7681 0.045 Uiso 1 1 calc R . .
H97 H 0.2861 0.3288 0.8278 0.045 Uiso 1 1 calc R . .
C77 C 0.2046(4) 0.4194(3) 0.92931(18) 0.0403(8) Uani 1 1 d . . .
H98 H 0.2108 0.3459 0.9478 0.048 Uiso 1 1 calc R . .
H99 H 0.2201 0.4427 0.9656 0.048 Uiso 1 1 calc R . .
C78 C 1.1446(7) 0.7394(7) 1.0091(4) 0.133(3) Uani 1 1 d . . .
H100 H 1.2130 0.7680 0.9783 0.199 Uiso 1 1 calc R . .
H101 H 1.1657 0.6667 1.0142 0.199 Uiso 1 1 calc R . .
H102 H 1.1343 0.7500 1.0546 0.199 Uiso 1 1 calc R . .
C79 C 1.0178(8) 0.7930(7) 0.9776(4) 0.132(3) Uani 1 1 d . . .
H103 H 1.0361 0.7921 0.9286 0.158 Uiso 1 1 calc R . .
H104 H 0.9579 0.7503 1.0019 0.158 Uiso 1 1 calc R . .
C80 C 0.9525(9) 0.8948(7) 0.9786(3) 0.129(4) Uani 1 1 d . . .
H105 H 1.0072 0.9399 0.9495 0.155 Uiso 1 1 calc R . .
H106 H 0.9406 0.8985 1.0266 0.155 Uiso 1 1 calc R . .
C81 C 0.8216(7) 0.9358(6) 0.9531(4) 0.109(3) Uani 1 1 d . . .
H107 H 0.8322 0.9259 0.9069 0.131 Uiso 1 1 calc R . .
H108 H 0.7643 0.8947 0.9850 0.131 Uiso 1 1 calc R . .
C82 C 0.7612(10) 1.0412(7) 0.9481(4) 0.133(4) Uani 1 1 d . . .
H109 H 0.8128 1.0839 0.9125 0.160 Uiso 1 1 calc R . .
H110 H 0.7557 1.0536 0.9930 0.160 Uiso 1 1 calc R . .
C83 C 0.6343(8) 1.0691(6) 0.9299(4) 0.119(3) Uani 1 1 d . . .
H111 H 0.6375 1.0439 0.8910 0.178 Uiso 1 1 calc R . .
H112 H 0.6024 1.1429 0.9166 0.178 Uiso 1 1 calc R . .
H113 H 0.5777 1.0391 0.9698 0.178 Uiso 1 1 calc R . .

loop_
_atom_site_aniso_label
_atom_site_aniso_U_11
_atom_site_aniso_U_22
_atom_site_aniso_U_33
_atom_site_aniso_U_23
_atom_site_aniso_U_13
_atom_site_aniso_U_12
Zr1 0.01915(14) 0.02290(15) 0.02969(16) -0.01058(11) -0.00330(10) -0.00460(10)
O1 0.0202(9) 0.0211(10) 0.0299(11) -0.0107(8) -0.0062(8) -0.0034(8)
O2 0.0190(9) 0.0222(10) 0.0295(11) -0.0073(8) -0.0025(8) -0.0056(8)
C1 0.0284(16) 0.0363(18) 0.0400(18) -0.0148(15) -0.0101(13) -0.0028(13)
C2 0.0316(16) 0.0296(16) 0.0338(17) -0.0091(13) -0.0158(13) -0.0002(13)
C3 0.0370(19) 0.075(3) 0.045(2) -0.025(2) -0.0076(16) -0.0116(19)
C4 0.047(2) 0.089(4) 0.054(3) -0.038(3) -0.013(2) 0.005(2)
C5 0.068(3) 0.050(3) 0.069(3) -0.033(2) -0.032(2) 0.004(2)
C6 0.082(3) 0.052(3) 0.060(3) -0.012(2) -0.032(2) -0.025(2)
C7 0.051(2) 0.054(2) 0.045(2) -0.0152(18) -0.0130(17) -0.0186(19)
C8 0.0254(15) 0.0355(17) 0.0360(17) -0.0140(14) 0.0013(12) -0.0139(13)
C9 0.0222(14) 0.0309(16) 0.0370(17) -0.0104(13) 0.0022(12) -0.0140(12)
C10 0.0278(15) 0.0368(18) 0.0362(17) -0.0088(14) -0.0012(13) -0.0127(13)
C11 0.0370(18) 0.055(2) 0.0308(17) -0.0122(16) 0.0038(14) -0.0222(16)
C12 0.0288(16) 0.048(2) 0.046(2) -0.0211(17) 0.0074(14) -0.0133(15)
C13 0.0233(15) 0.0410(19) 0.050(2) -0.0135(16) 0.0011(14) -0.0108(14)
C14 0.0252(15) 0.0433(19) 0.0351(17) -0.0102(15) -0.0013(12) -0.0144(14)
C15 0.0203(13) 0.0202(13) 0.0234(13) -0.0078(11) -0.0021(10) -0.0048(10)
C16 0.0237(13) 0.0195(13) 0.0239(14) -0.0062(11) -0.0043(11) -0.0019(11)
C17 0.0305(15) 0.0190(14) 0.0314(16) -0.0068(12) -0.0060(12) -0.0044(12)
C18 0.0283(15) 0.0260(15) 0.0316(16) -0.0081(12) -0.0068(12) -0.0084(12)
C19 0.0229(14) 0.0269(15) 0.0295(15) -0.0076(12) -0.0074(11) -0.0040(12)
C20 0.0212(13) 0.0205(13) 0.0232(14) -0.0036(11) -0.0012(10) -0.0045(11)
C21 0.0216(13) 0.0172(13) 0.0288(15) -0.0064(11) -0.0065(11) -0.0006(10)
C22 0.0237(15) 0.0266(16) 0.0410(18) -0.0052(14) -0.0033(13) -0.0024(12)
C23 0.0263(15) 0.0331(17) 0.0304(16) -0.0099(13) -0.0066(12) 0.0000(13)
C24 0.0384(18) 0.0222(15) 0.0445(19) -0.0119(14) -0.0190(15) 0.0036(13)
C25 0.0193(15) 0.0368(19) 0.058(2) -0.0040(17) -0.0039(14) -0.0025(13)
C26 0.0334(17) 0.042(2) 0.0351(18) -0.0122(15) -0.0147(14) 0.0079(15)
C27 0.0378(18) 0.0200(15) 0.050(2) -0.0103(15) -0.0163(15) 0.0090(13)
C28 0.0277(17) 0.038(2) 0.075(3) -0.0224(19) -0.0224(17) 0.0045(14)
C29 0.0374(18) 0.0330(18) 0.041(2) 0.0032(15) -0.0137(15) 0.0013(15)
C30 0.0321(18) 0.041(2) 0.045(2) -0.0108(17) -0.0042(15) 0.0098(15)
C31 0.047(2) 0.0289(17) 0.058(2) -0.0135(16) -0.0241(18) -0.0079(15)
C32 0.0225(13) 0.0180(13) 0.0240(14) -0.0053(11) -0.0024(10) -0.0035(11)
C33 0.0350(16) 0.0244(15) 0.0301(16) -0.0045(12) -0.0079(13) -0.0076(13)
C34 0.0249(15) 0.0277(16) 0.0364(17) -0.0042(13) -0.0043(12) -0.0025(12)
C35 0.0345(16) 0.0312(17) 0.0286(16) -0.0070(13) -0.0029(13) -0.0071(13)
C36 0.050(2) 0.0252(16) 0.0373(18) -0.0064(14) -0.0110(15) -0.0100(15)
C37 0.0293(16) 0.0335(18) 0.044(2) -0.0033(15) -0.0070(14) 0.0014(14)
C38 0.049(2) 0.0399(19) 0.0235(16) -0.0033(14) -0.0019(14) -0.0126(16)
C39 0.049(2) 0.0362(19) 0.0371(19) -0.0019(15) -0.0038(15) -0.0189(16)
C40 0.058(2) 0.0243(17) 0.042(2) -0.0076(15) -0.0055(17) -0.0017(16)
C41 0.044(2) 0.0328(18) 0.041(2) -0.0002(15) -0.0182(16) -0.0012(15)
C42 0.0186(12) 0.0238(14) 0.0220(13) -0.0045(11) -0.0019(10) -0.0037(11)
C43 0.0258(14) 0.0215(14) 0.0303(15) -0.0054(12) -0.0043(11) -0.0067(11)
C44 0.0273(15) 0.0242(15) 0.050(2) -0.0089(14) -0.0118(14) -0.0025(12)
C45 0.0238(15) 0.0294(16) 0.0458(19) -0.0051(14) -0.0108(13) -0.0040(12)
C46 0.0227(14) 0.0282(15) 0.0402(18) -0.0053(13) -0.0067(12) -0.0087(12)
C47 0.0211(13) 0.0240(14) 0.0263(14) -0.0066(12) -0.0027(11) -0.0050(11)
C48 0.0245(14) 0.0186(14) 0.0343(16) -0.0066(12) -0.0084(12) -0.0032(11)
C49 0.025(3) 0.015(3) 0.029(3) -0.009(2) -0.003(2) -0.005(2)
C50 0.036(4) 0.021(4) 0.062(7) -0.001(4) -0.025(5) -0.002(3)
C51 0.053(5) 0.030(4) 0.025(4) -0.006(3) 0.000(3) -0.027(4)
C52 0.039(4) 0.014(3) 0.036(4) -0.003(3) -0.019(3) -0.006(3)
C53 0.045(7) 0.021(5) 0.048(8) -0.010(7) -0.016(8) -0.004(4)
C54 0.039(5) 0.038(5) 0.048(5) -0.011(4) 0.006(4) -0.022(5)
C55 0.052(6) 0.022(5) 0.042(7) -0.004(6) -0.010(5) -0.026(4)
C56 0.033(5) 0.023(4) 0.066(7) -0.023(4) -0.005(5) -0.003(4)
C57 0.067(7) 0.028(6) 0.053(7) 0.008(5) -0.016(6) -0.034(5)
C58 0.055(5) 0.031(4) 0.075(6) -0.003(4) -0.040(5) -0.013(4)
C59 0.038(5) 0.052(8) 0.066(7) -0.041(6) 0.019(5) -0.025(5)
C60 0.051(5) 0.036(4) 0.029(4) -0.011(4) 0.003(3) -0.024(4)
C61 0.090(13) 0.043(6) 0.055(9) 0.037(7) -0.038(8) -0.052(8)
C62 0.033(6) 0.040(8) 0.049(8) -0.032(7) 0.008(8) -0.010(6)
C63 0.060(6) 0.046(6) 0.030(4) -0.015(4) 0.007(4) -0.035(5)
C64 0.024(4) 0.055(6) 0.091(9) -0.050(7) 0.011(5) -0.014(4)
C65 0.086(10) 0.094(14) 0.027(4) -0.016(6) -0.007(6) -0.062(9)
C66 0.046(6) 0.022(5) 0.068(7) -0.012(5) -0.022(5) -0.002(4)
C67 0.0290(18) 0.0349(19) 0.079(3) -0.0046(19) -0.0220(18) -0.0028(15)
C68 0.0224(13) 0.0221(14) 0.0253(14) -0.0045(11) -0.0038(11) -0.0077(11)
C69 0.0328(16) 0.0339(17) 0.0286(16) -0.0071(13) -0.0027(12) -0.0135(13)
C70 0.0274(15) 0.0254(15) 0.0370(17) -0.0044(13) -0.0061(12) -0.0093(12)
C71 0.0319(16) 0.0302(16) 0.0317(16) -0.0081(13) 0.0015(13) -0.0114(13)
C72 0.0412(18) 0.0330(17) 0.0370(18) -0.0149(14) -0.0032(14) -0.0151(14)
C73 0.0356(17) 0.0239(16) 0.0435(19) -0.0033(14) -0.0085(14) -0.0082(13)
C74 0.0412(19) 0.0330(17) 0.0348(18) -0.0069(14) 0.0067(14) -0.0171(15)
C75 0.0407(19) 0.0347(18) 0.045(2) -0.0063(15) -0.0012(15) -0.0208(15)
C76 0.0379(18) 0.0280(17) 0.0427(19) -0.0104(15) 0.0018(14) -0.0091(14)
C77 0.053(2) 0.0269(17) 0.0364(19) 0.0004(14) -0.0080(16) -0.0136(15)
C78 0.121(6) 0.211(9) 0.099(5) -0.021(6) -0.013(5) -0.116(7)
C79 0.165(8) 0.160(8) 0.120(6) -0.076(6) 0.051(6) -0.123(7)
C80 0.194(9) 0.183(8) 0.073(4) -0.056(5) 0.039(5) -0.155(8)
C81 0.128(6) 0.141(6) 0.106(5) -0.080(5) 0.041(4) -0.092(5)
C82 0.222(10) 0.159(8) 0.062(4) -0.017(4) 0.000(5) -0.140(8)
C83 0.113(6) 0.151(7) 0.095(5) -0.043(5) 0.029(4) -0.060(5)

loop_
_atom_type_symbol
_atom_type_description
_atom_type_scat_dispersion_real
_atom_type_scat_dispersion_imag
_atom_type_scat_source
C C 0.0033 0.0016 'International Tables Vol C Tables 4.2.6.8 and 6.1.1.4'
H H 0.0000 0.0000 'International Tables Vol C Tables 4.2.6.8 and 6.1.1.4'
O O 0.0106 0.0060 'International Tables Vol C Tables 4.2.6.8 and 6.1.1.4'
Zr Zr -2.9673 0.5597 'International Tables Vol C Tables 4.2.6.8 and 6.1.1.4'

loop_
_geom_angle_atom_site_label_1
_geom_angle_atom_site_label_2
_geom_angle_atom_site_label_3
_geom_angle
O1 Zr1 O2 118.96(8)
O1 Zr1 C1 110.53(10)
O2 Zr1 C1 104.63(11)
O1 Zr1 C8 105.81(10)
O2 Zr1 C8 111.90(10)
C1 Zr1 C8 104.10(13)
C15 O1 Zr1 156.45(17)
C42 O2 Zr1 154.42(18)
C2 C1 Zr1 109.8(2)
C2 C1 H1 109.7
Zr1 C1 H1 109.7
C2 C1 H2 109.7
Zr1 C1 H2 109.7
H1 C1 H2 108.2
C3 C2 C7 117.0(3)
C3 C2 C1 122.5(3)
C7 C2 C1 120.5(3)
C2 C3 C4 120.1(4)
C2 C3 H3 119.9
C4 C3 H3 119.9
C5 C4 C3 120.5(4)
C5 C4 H4 119.7
C3 C4 H4 119.7
C6 C5 C4 120.3(4)
C6 C5 H5 119.9
C4 C5 H5 119.9
C5 C6 C7 119.7(4)
C5 C6 H6 120.2
C7 C6 H6 120.2
C6 C7 C2 122.4(4)
C6 C7 H7 118.8
C2 C7 H7 118.8
C9 C8 Zr1 110.6(2)
C9 C8 H8 109.5
Zr1 C8 H8 109.5
C9 C8 H9 109.5
Zr1 C8 H9 109.5
H8 C8 H9 108.1
C14 C9 C10 117.4(3)
C14 C9 C8 121.0(3)
C10 C9 C8 121.5(3)
C11 C10 C9 121.2(3)
C11 C10 H10 119.4
C9 C10 H10 119.4
C12 C11 C10 120.4(3)
C12 C11 H11 119.8
C10 C11 H11 119.8
C13 C12 C11 119.3(3)
C13 C12 H12 120.4
C11 C12 H12 120.4
C12 C13 C14 120.4(3)
C12 C13 H13 119.8
C14 C13 H13 119.8
C13 C14 C9 121.3(3)
C13 C14 H14 119.4
C9 C14 H14 119.4
O1 C15 C20 120.4(2)
O1 C15 C16 118.1(2)
C20 C15 C16 121.4(3)
C17 C16 C15 116.9(3)
C17 C16 C21 119.9(2)
C15 C16 C21 123.1(2)
C18 C17 C16 122.7(3)
C18 C17 H15 118.7
C16 C17 H15 118.7
C19 C18 C17 117.7(3)
C19 C18 C31 120.6(3)
C17 C18 C31 121.6(3)
C18 C19 C20 123.4(3)
C18 C19 H16 118.3
C20 C19 H16 118.3
C19 C20 C15 116.9(3)
C19 C20 C32 114.9(2)
C15 C20 C32 127.8(2)
C23 C21 C16 113.5(2)
C23 C21 C22 110.2(3)
C16 C21 C22 108.8(2)
C23 C21 C24 106.2(2)
C16 C21 C24 111.1(2)
C22 C21 C24 106.8(2)
C25 C22 C21 110.5(3)
C25 C22 H17 109.6
C21 C22 H17 109.6
C25 C22 H18 109.6
C21 C22 H18 109.6
H17 C22 H18 108.1
C21 C23 C26 111.0(3)
C21 C23 H19 109.4
C26 C23 H19 109.4
C21 C23 H20 109.4
C26 C23 H20 109.4
H19 C23 H20 108.0
C27 C24 C21 111.2(3)
C27 C24 H21 109.4
C21 C24 H21 109.4
C27 C24 H22 109.4
C21 C24 H22 109.4
H21 C24 H22 108.0
C28 C25 C30 109.8(3)
C28 C25 C22 109.7(3)
C30 C25 C22 109.7(3)
C28 C25 H23 109.2
C30 C25 H23 109.2
C22 C25 H23 109.2
C28 C26 C29 109.3(3)
C28 C26 C23 110.3(3)
C29 C26 C23 109.0(3)
C28 C26 H24 109.4
C29 C26 H24 109.4
C23 C26 H24 109.4
C30 C27 C29 109.9(3)
C30 C27 C24 110.6(3)
C29 C27 C24 109.2(3)
C30 C27 H25 109.1
C29 C27 H25 109.1
C24 C27 H25 109.1
C25 C28 C26 109.6(3)
C25 C28 H26 109.7
C26 C28 H26 109.7
C25 C28 H27 109.7
C26 C28 H27 109.7
H26 C28 H27 108.2
C27 C29 C26 108.5(3)
C27 C29 H28 110.0
C26 C29 H28 110.0
C27 C29 H29 110.0
C26 C29 H29 110.0
H28 C29 H29 108.4
C27 C30 C25 108.8(3)
C27 C30 H30 109.9
C25 C30 H30 109.9
C27 C30 H31 109.9
C25 C30 H31 109.9
H30 C30 H31 108.3
C18 C31 H32 109.5
C18 C31 H33 109.5
H32 C31 H33 109.5
C18 C31 H34 109.5
H32 C31 H34 109.5
H33 C31 H34 109.5
C35 C32 C33 106.7(2)
C35 C32 C20 105.5(2)
C33 C32 C20 117.1(2)
C35 C32 C34 108.8(2)
C33 C32 C34 106.6(2)
C20 C32 C34 111.8(2)
C32 C33 C36 111.5(2)
C32 C33 H35 109.3
C36 C33 H35 109.3
C32 C33 H36 109.3
C36 C33 H36 109.3
H35 C33 H36 108.0
C37 C34 C32 111.0(3)
C37 C34 H37 109.4
C32 C34 H37 109.4
C37 C34 H38 109.4
C32 C34 H38 109.4
H37 C34 H38 108.0
C32 C35 C38 112.0(3)
C32 C35 H39 109.2
C38 C35 H39 109.2
C32 C35 H40 109.2
C38 C35 H40 109.2
H39 C35 H40 107.9
C39 C36 C40 110.1(3)
C39 C36 C33 109.1(3)
C40 C36 C33 108.3(3)
C39 C36 H41 109.8
C40 C36 H41 109.8
C33 C36 H41 109.8
C40 C37 C41 110.0(3)
C40 C37 C34 109.6(3)
C41 C37 C34 109.1(3)
C40 C37 H42 109.4
C41 C37 H42 109.4
C34 C37 H42 109.4
C41 C38 C39 111.2(3)
C41 C38 C35 108.8(3)
C39 C38 C35 107.5(3)
C41 C38 H43 109.8
C39 C38 H43 109.8
C35 C38 H43 109.8
C36 C39 C38 109.9(3)
C36 C39 H44 109.7
C38 C39 H44 109.7
C36 C39 H45 109.7
C38 C39 H45 109.7
H44 C39 H45 108.2
C37 C40 C36 109.7(3)
C37 C40 H46 109.7
C36 C40 H46 109.7
C37 C40 H47 109.7
C36 C40 H47 109.7
H46 C40 H47 108.2
C38 C41 C37 110.2(3)
C38 C41 H48 109.6
C37 C41 H48 109.6
C38 C41 H49 109.6
C37 C41 H49 109.6
H48 C41 H49 108.1
O2 C42 C47 119.6(2)
O2 C42 C43 118.8(2)
C47 C42 C43 121.5(2)
C44 C43 C42 116.4(3)
C44 C43 C48 118.4(3)
C42 C43 C48 125.2(3)
C45 C44 C43 123.8(3)
C45 C44 H50 118.1
C43 C44 H50 118.1
C46 C45 C44 117.0(3)
C46 C45 C67 120.7(3)
C44 C45 C67 122.3(3)
C45 C46 C47 124.0(3)
C45 C46 H51 118.0
C47 C46 H51 118.0
C46 C47 C42 116.0(3)
C46 C47 C68 115.5(2)
C42 C47 C68 128.4(2)
C51 C48 C59 127.9(6)
C51 C48 C43 110.7(4)
C59 C48 C43 111.5(5)
C51 C48 C49 111.4(5)
C59 C48 C49 82.6(6)
C43 C48 C49 108.1(3)
C51 C48 C50 110.4(6)
C59 C48 C50 24.1(5)
C43 C48 C50 110.8(5)
C49 C48 C50 105.3(5)
C51 C48 C58 77.0(6)
C59 C48 C58 107.6(6)
C43 C48 C58 118.1(3)
C49 C48 C58 34.7(4)
C50 C48 C58 123.7(5)
C51 C48 C60 29.5(4)
C59 C48 C60 105.7(6)
C43 C48 C60 110.5(3)
C49 C48 C60 133.6(4)
C50 C48 C60 84.0(5)
C58 C48 C60 102.5(5)
C52 C49 C48 108.8(5)
C52 C49 H52 109.9
C48 C49 H52 109.9
C52 C49 H53 109.9
C48 C49 H53 109.9
H52 C49 H53 108.3
C53 C50 C48 110.1(9)
C53 C50 H54 109.6
C48 C50 H54 109.6
C53 C50 H55 109.6
C48 C50 H55 109.6
H54 C50 H55 108.2
C48 C51 C54 110.2(6)
C48 C51 H56 109.6
C54 C51 H56 109.6
C48 C51 H57 109.6
C54 C51 H57 109.6
H56 C51 H57 108.1
C55 C52 C49 111.7(7)
C55 C52 C56 108.4(9)
C49 C52 C56 107.5(6)
C55 C52 H58 109.7
C49 C52 H58 109.7
C56 C52 H58 109.7
C57 C53 C50 110.1(11)
C57 C53 C56 109.9(12)
C50 C53 C56 107.9(10)
C57 C53 H59 109.6
C50 C53 H59 109.6
C56 C53 H59 109.6
C55 C54 C57 107.1(8)
C55 C54 C51 109.8(7)
C57 C54 C51 109.5(9)
C55 C54 H60 110.1
C57 C54 H60 110.1
C51 C54 H60 110.1
C52 C55 C54 113.5(11)
C52 C55 H61 108.9
C54 C55 H61 108.9
C52 C55 H62 108.9
C54 C55 H62 108.9
H61 C55 H62 107.7
C52 C56 C53 108.2(10)
C52 C56 H63 110.1
C53 C56 H63 110.1
C52 C56 H64 110.1
C53 C56 H64 110.1
H63 C56 H64 108.4
C53 C57 C54 110.1(9)
C53 C57 H65 109.6
C54 C57 H65 109.6
C53 C57 H66 109.6
C54 C57 H66 109.6
H65 C57 H66 108.2
C61 C58 C48 114.9(8)
C61 C58 H67 108.5
C48 C58 H67 108.5
C61 C58 H68 108.5
C48 C58 H68 108.5
H67 C58 H68 107.5
C48 C59 C62 114.9(9)
C48 C59 H69 108.5
C62 C59 H69 108.5
C48 C59 H70 108.5
C62 C59 H70 108.5
H69 C59 H70 107.5
C63 C60 C48 111.6(6)
C63 C60 H71 109.3
C48 C60 H71 109.3
C63 C60 H72 109.3
C48 C60 H72 109.3
H71 C60 H72 108.0
C64 C61 C58 110.9(12)
C64 C61 C65 106.3(10)
C58 C61 C65 108.6(12)
C64 C61 H73 110.3
C58 C61 H73 110.3
C65 C61 H73 110.3
C66 C62 C65 110.1(12)
C66 C62 C59 108.9(10)
C65 C62 C59 108.5(12)
C66 C62 H74 109.7
C65 C62 H74 109.7
C59 C62 H74 109.7
C64 C63 C60 110.6(10)
C64 C63 C66 109.3(7)
C60 C63 C66 109.9(8)
C64 C63 H75 109.0
C60 C63 H75 109.0
C66 C63 H75 109.0
C61 C64 C63 110.8(9)
C61 C64 H76 109.5
C63 C64 H76 109.5
C61 C64 H77 109.5
C63 C64 H77 109.5
H76 C64 H77 108.1
C62 C65 C61 109.0(10)
C62 C65 H78 109.9
C61 C65 H78 109.9
C62 C65 H79 109.9
C61 C65 H79 109.9
H78 C65 H79 108.3
C62 C66 C63 109.2(10)
C62 C66 H80 109.8
C63 C66 H80 109.8
C62 C66 H81 109.8
C63 C66 H81 109.8
H80 C66 H81 108.3
C45 C67 H82 109.5
C45 C67 H83 109.5
H82 C67 H83 109.5
C45 C67 H84 109.5
H82 C67 H84 109.5
H83 C67 H84 109.5
C70 C68 C47 117.0(2)
C70 C68 C69 106.9(2)
C47 C68 C69 110.8(2)
C70 C68 C71 106.6(2)
C47 C68 C71 107.0(2)
C69 C68 C71 108.2(2)
C72 C69 C68 111.0(3)
C72 C69 H85 109.4
C68 C69 H85 109.4
C72 C69 H86 109.4
C68 C69 H86 109.4
H85 C69 H86 108.0
C68 C70 C73 111.8(2)
C68 C70 H87 109.3
C73 C70 H87 109.3
C68 C70 H88 109.3
C73 C70 H88 109.3
H87 C70 H88 107.9
C74 C71 C68 111.9(3)
C74 C71 H89 109.2
C68 C71 H89 109.2
C74 C71 H90 109.2
C68 C71 H90 109.2
H89 C71 H90 107.9
C75 C72 C76 110.1(3)
C75 C72 C69 109.3(3)
C76 C72 C69 109.4(3)
C75 C72 H91 109.3
C76 C72 H91 109.3
C69 C72 H91 109.3
C76 C73 C77 108.9(3)
C76 C73 C70 108.7(3)
C77 C73 C70 110.0(3)
C76 C73 H92 109.7
C77 C73 H92 109.7
C70 C73 H92 109.7
C77 C74 C71 109.5(3)
C77 C74 C75 110.6(3)
C71 C74 C75 108.9(3)
C77 C74 H93 109.3
C71 C74 H93 109.3
C75 C74 H93 109.3
C72 C75 C74 109.2(3)
C72 C75 H94 109.8
C74 C75 H94 109.8
C72 C75 H95 109.8
C74 C75 H95 109.8
H94 C75 H95 108.3
C72 C76 C73 109.9(3)
C72 C76 H96 109.7
C73 C76 H96 109.7
C72 C76 H97 109.7
C73 C76 H97 109.7
H96 C76 H97 108.2
C74 C77 C73 109.2(3)
C74 C77 H98 109.8
C73 C77 H98 109.8
C74 C77 H99 109.8
C73 C77 H99 109.8
H98 C77 H99 108.3
C79 C78 H100 109.5
C79 C78 H101 109.5
H100 C78 H101 109.5
C79 C78 H102 109.5
H100 C78 H102 109.5
H101 C78 H102 109.5
C80 C79 C78 120.1(7)
C80 C79 H103 107.3
C78 C79 H103 107.3
C80 C79 H104 107.3
C78 C79 H104 107.3
H103 C79 H104 106.9
C79 C80 C81 115.5(6)
C79 C80 H105 108.4
C81 C80 H105 108.4
C79 C80 H106 108.4
C81 C80 H106 108.4
H105 C80 H106 107.5
C82 C81 C80 115.5(6)
C82 C81 H107 108.4
C80 C81 H107 108.4
C82 C81 H108 108.4
C80 C81 H108 108.4
H107 C81 H108 107.5
C81 C82 C83 110.7(7)
C81 C82 H109 109.5
C83 C82 H109 109.5
C81 C82 H110 109.5
C83 C82 H110 109.5
H109 C82 H110 108.1
C82 C83 H111 109.5
C82 C83 H112 109.5
H111 C83 H112 109.5
C82 C83 H113 109.5
H111 C83 H113 109.5
H112 C83 H113 109.5

loop_
_geom_bond_atom_site_label_1
_geom_bond_atom_site_label_2
_geom_bond_distance
Zr1 O1 1.9307(19)
Zr1 O2 1.931(2)
Zr1 C1 2.266(3)
Zr1 C8 2.271(3)
O1 C15 1.379(3)
O2 C42 1.378(3)
C1 C2 1.486(4)
C1 H1 0.9900
C1 H2 0.9900
C2 C3 1.381(5)
C2 C7 1.402(5)
C3 C4 1.412(6)
C3 H3 0.9500
C4 C5 1.369(7)
C4 H4 0.9500
C5 C6 1.353(7)
C5 H5 0.9500
C6 C7 1.381(6)
C6 H6 0.9500
C7 H7 0.9500
C8 C9 1.493(4)
C8 H8 0.9900
C8 H9 0.9900
C9 C14 1.396(4)
C9 C10 1.396(5)
C10 C11 1.386(5)
C10 H10 0.9500
C11 C12 1.384(5)
C11 H11 0.9500
C12 C13 1.378(5)
C12 H12 0.9500
C13 C14 1.387(5)
C13 H13 0.9500
C14 H14 0.9500
C15 C20 1.410(4)
C15 C16 1.427(4)
C16 C17 1.399(4)
C16 C21 1.544(4)
C17 C18 1.394(4)
C17 H15 0.9500
C18 C19 1.385(4)
C18 C31 1.506(4)
C19 C20 1.399(4)
C19 H16 0.9500
C20 C32 1.547(4)
C21 C23 1.531(4)
C21 C22 1.549(4)
C21 C24 1.549(4)
C22 C25 1.543(4)
C22 H17 0.9900
C22 H18 0.9900
C23 C26 1.541(4)
C23 H19 0.9900
C23 H20 0.9900
C24 C27 1.537(4)
C24 H21 0.9900
C24 H22 0.9900
C25 C28 1.518(6)
C25 C30 1.522(5)
C25 H23 1.0000
C26 C28 1.528(6)
C26 C29 1.534(5)
C26 H24 1.0000
C27 C30 1.517(5)
C27 C29 1.526(5)
C27 H25 1.0000
C28 H26 0.9900
C28 H27 0.9900
C29 H28 0.9900
C29 H29 0.9900
C30 H30 0.9900
C30 H31 0.9900
C31 H32 0.9800
C31 H33 0.9800
C31 H34 0.9800
C32 C35 1.538(4)
C32 C33 1.540(4)
C32 C34 1.549(4)
C33 C36 1.556(4)
C33 H35 0.9900
C33 H36 0.9900
C34 C37 1.532(4)
C34 H37 0.9900
C34 H38 0.9900
C35 C38 1.543(5)
C35 H39 0.9900
C35 H40 0.9900
C36 C39 1.517(5)
C36 C40 1.524(5)
C36 H41 1.0000
C37 C40 1.517(5)
C37 C41 1.520(5)
C37 H42 1.0000
C38 C41 1.511(5)
C38 C39 1.518(5)
C38 H43 1.0000
C39 H44 0.9900
C39 H45 0.9900
C40 H46 0.9900
C40 H47 0.9900
C41 H48 0.9900
C41 H49 0.9900
C42 C47 1.418(4)
C42 C43 1.421(4)
C43 C44 1.392(4)
C43 C48 1.544(4)
C44 C45 1.387(4)
C44 H50 0.9500
C45 C46 1.380(5)
C45 C67 1.518(4)
C46 C47 1.399(4)
C46 H51 0.9500
C47 C68 1.543(4)
C48 C51 1.470(8)
C48 C59 1.501(11)
C48 C49 1.556(7)
C48 C50 1.562(12)
C48 C58 1.574(8)
C48 C60 1.588(8)
C49 C52 1.543(9)
C49 H52 0.9900
C49 H53 0.9900
C50 C53 1.52(2)
C50 H54 0.9900
C50 H55 0.9900
C51 C54 1.532(12)
C51 H56 0.9900
C51 H57 0.9900
C52 C55 1.443(13)
C52 C56 1.550(11)
C52 H58 1.0000
C53 C57 1.505(17)
C53 C56 1.550(18)
C53 H59 1.0000
C54 C55 1.502(16)
C54 C57 1.518(15)
C54 H60 1.0000
C55 H61 0.9900
C55 H62 0.9900
C56 H63 0.9900
C56 H64 0.9900
C57 H65 0.9900
C57 H66 0.9900
C58 C61 1.506(14)
C58 H67 0.9900
C58 H68 0.9900
C59 C62 1.56(2)
C59 H69 0.9900
C59 H70 0.9900
C60 C63 1.525(12)
C60 H71 0.9900
C60 H72 0.9900
C61 C64 1.465(14)
C61 C65 1.60(2)
C61 H73 1.0000
C62 C66 1.478(15)
C62 C65 1.535(19)
C62 H74 1.0000
C63 C64 1.524(14)
C63 C66 1.534(13)
C63 H75 1.0000
C64 H76 0.9900
C64 H77 0.9900
C65 H78 0.9900
C65 H79 0.9900
C66 H80 0.9900
C66 H81 0.9900
C67 H82 0.9800
C67 H83 0.9800
C67 H84 0.9800
C68 C70 1.541(4)
C68 C69 1.548(4)
C68 C71 1.552(4)
C69 C72 1.542(4)
C69 H85 0.9900
C69 H86 0.9900
C70 C73 1.544(4)
C70 H87 0.9900
C70 H88 0.9900
C71 C74 1.531(4)
C71 H89 0.9900
C71 H90 0.9900
C72 C75 1.520(5)
C72 C76 1.521(5)
C72 H91 1.0000
C73 C76 1.522(5)
C73 C77 1.538(5)
C73 H92 1.0000
C74 C77 1.509(5)
C74 C75 1.533(5)
C74 H93 1.0000
C75 H94 0.9900
C75 H95 0.9900
C76 H96 0.9900
C76 H97 0.9900
C77 H98 0.9900
C77 H99 0.9900
C78 C79 1.571(11)
C78 H100 0.9800
C78 H101 0.9800
C78 H102 0.9800
C79 C80 1.435(11)
C79 H103 0.9900
C79 H104 0.9900
C80 C81 1.551(11)
C80 H105 0.9900
C80 H106 0.9900
C81 C82 1.446(11)
C81 H107 0.9900
C81 H108 0.9900
C82 C83 1.460(10)
C82 H109 0.9900
C82 H110 0.9900
C83 H111 0.9800
C83 H112 0.9800
C83 H113 0.9800
